data_4107699
loop_
_publ_author_name
'Amy B. Dounay'
'Philip G. Humphreys'
'Larry E. Overman'
'Aaron D. Wrobleski'

_publ_section_title
;
 Total Synthesis of the Strychnos Alkaloid (+)-Minfiensine: Tandem
 Enantioselective Intramolecular Heck-Iminium Ion Cyclization
;
_journal_name_full 'Journal of the American Chemical Society'
_journal_page_first 5368
_journal_page_last 5377
_journal_paper_doi 10.1021/ja800163v
_journal_volume 130
_journal_year 2008
_chemical_formula_sum 'C20 H24 N2 O3'
_chemical_formula_weight 340.41
_chemical_name_systematic
; 
 ? 
;
_space_group_IT_number 19
_symmetry_cell_setting orthorhombic
_symmetry_space_group_name_Hall 'P 2ac 2ab'
_symmetry_space_group_name_H-M 'P 21 21 21'
_atom_sites_solution_hydrogens difmap
_atom_sites_solution_primary direct
_atom_sites_solution_secondary difmap
_audit_creation_method SHELXTL
_cell_angle_alpha 90.00
_cell_angle_beta 90.00
_cell_angle_gamma 90.00
_cell_formula_units_Z 4
_cell_length_a 7.0806(7)
_cell_length_b 12.8663(13)
_cell_length_c 18.7817(19)
_cell_measurement_temperature 163(2)
_cell_volume 1711.0(3)
_computing_cell_refinement 'Bruker SMART/SAINT'
_computing_data_collection 'Bruker SMART'
_computing_data_reduction 'Bruker SAINT'
_computing_molecular_graphics 'Bruker SHELXTL'
_computing_publication_material 'Bruker SHELXTL'
_computing_structure_refinement 'Bruker SHELXTL'
_computing_structure_solution 'Bruker SHELXTL'
_diffrn_ambient_temperature 163(2)
_diffrn_measured_fraction_theta_full 0.969
_diffrn_measured_fraction_theta_max 0.969
_diffrn_measurement_device_type 'CCD area detector'
_diffrn_measurement_method 'phi and omega scans'
_diffrn_radiation_monochromator graphite
_diffrn_radiation_source 'normal-focus sealed tube'
_diffrn_radiation_type MoK\a
_diffrn_radiation_wavelength 0.71073
_diffrn_reflns_av_R_equivalents 0.0221
_diffrn_reflns_av_sigmaI/netI 0.0176
_diffrn_reflns_limit_h_max 9
_diffrn_reflns_limit_h_min -9
_diffrn_reflns_limit_k_max 16
_diffrn_reflns_limit_k_min -16
_diffrn_reflns_limit_l_max 24
_diffrn_reflns_limit_l_min -24
_diffrn_reflns_number 18039
_diffrn_reflns_theta_full 28.30
_diffrn_reflns_theta_max 28.30
_diffrn_reflns_theta_min 1.92
_diffrn_standards_decay_% '< 1.0'
_diffrn_standards_interval_count 'initial 50 frames recollected'
_diffrn_standards_number '50 frames'
_exptl_absorpt_coefficient_mu 0.089
_exptl_absorpt_correction_T_max 0.9772
_exptl_absorpt_correction_T_min 0.9669
_exptl_absorpt_correction_type multi-scan
_exptl_absorpt_process_details 'Bruker SADABS'
_exptl_crystal_colour colorless
_exptl_crystal_density_diffrn 1.321
_exptl_crystal_density_meas ?
_exptl_crystal_description mfp
_exptl_crystal_F_000 728
_exptl_crystal_size_max 0.38
_exptl_crystal_size_mid 0.30
_exptl_crystal_size_min 0.26
_refine_diff_density_max 0.252
_refine_diff_density_min -0.182
_refine_diff_density_rms 0.040
_refine_ls_abs_structure_details 'Flack H D (1983), Acta Cryst. A39, 876-881'
_refine_ls_abs_structure_Flack 1.2(7)
_refine_ls_extinction_coef 0.0002(8)
_refine_ls_extinction_expression Fc^*^=kFc[1+0.001xFc^2^\l^3^/sin(2\q)]^-1/4^
_refine_ls_extinction_method SHELXTL
_refine_ls_goodness_of_fit_ref 1.075
_refine_ls_hydrogen_treatment refall
_refine_ls_matrix_type full
_refine_ls_number_parameters 323
_refine_ls_number_reflns 4073
_refine_ls_number_restraints 0
_refine_ls_restrained_S_all 1.075
_refine_ls_R_factor_all 0.0336
_refine_ls_R_factor_gt 0.0313
_refine_ls_shift/su_max 0.000
_refine_ls_shift/su_mean 0.000
_refine_ls_structure_factor_coef Fsqd
_refine_ls_weighting_details 'calc w=1/[\s^2^(Fo^2^)+(0.0575P)^2^+0.1412P] where P=(Fo^2^+2Fc^2^)/3'
_refine_ls_weighting_scheme calc
_refine_ls_wR_factor_gt 0.0815
_refine_ls_wR_factor_ref 0.0839
_reflns_number_gt 3879
_reflns_number_total 4073
_reflns_threshold_expression >2sigma(I)
_cod_data_source_file ja800163v-file005.cif
_cod_data_source_block leo165
_cod_depositor_comments
;
The following automatic conversions were performed:

'_exptl_crystal_density_meas' value 'n/a' was changed to '?' - the
value is perceived as not measured.

Automatic conversion script
Id: cif_fix_values 3008 2015-01-20 13:52:24Z robertas 
;
_cod_database_code 4107699

loop_
_symmetry_equiv_pos_as_xyz
'x, y, z'
'-x+1/2, -y, z+1/2'
'-x, y+1/2, -z+1/2'
'x+1/2, -y+1/2, -z'

loop_
_atom_site_label
_atom_site_type_symbol
_atom_site_fract_x
_atom_site_fract_y
_atom_site_fract_z
_atom_site_U_iso_or_equiv
_atom_site_adp_type
_atom_site_occupancy
_atom_site_symmetry_multiplicity
_atom_site_calc_flag
O1 O 1.01187(14) 0.85094(7) 0.33490(4) 0.02415(19) Uani 1 1 d
O2 O 0.63674(12) 0.47538(6) 0.15073(4) 0.02060(18) Uani 1 1 d
O3 O 0.52622(14) 0.39621(7) 0.24943(5) 0.0271(2) Uani 1 1 d
N1 N 0.70133(14) 0.54445(7) 0.25766(5) 0.01697(19) Uani 1 1 d
N2 N 0.99010(14) 0.57903(7) 0.18842(5) 0.01676(19) Uani 1 1 d
C1 C 0.90027(17) 0.80292(8) 0.28067(6) 0.0175(2) Uani 1 1 d
C2 C 0.82695(15) 0.62579(8) 0.22553(6) 0.0146(2) Uani 1 1 d
C3 C 1.16697(16) 0.60648(10) 0.22655(7) 0.0206(2) Uani 1 1 d
C4 C 1.10811(16) 0.63985(9) 0.30119(6) 0.0197(2) Uani 1 1 d
C5 C 0.90608(15) 0.68403(8) 0.29266(5) 0.0155(2) Uani 1 1 d
C6 C 0.77618(16) 0.65023(9) 0.35203(6) 0.0184(2) Uani 1 1 d
C7 C 0.75847(18) 0.68904(10) 0.42061(6) 0.0242(2) Uani 1 1 d
C8 C 0.6242(2) 0.64543(12) 0.46634(7) 0.0305(3) Uani 1 1 d
C9 C 0.5128(2) 0.56397(12) 0.44342(7) 0.0323(3) Uani 1 1 d
C10 C 0.53099(19) 0.52217(11) 0.37516(7) 0.0270(3) Uani 1 1 d
C11 C 0.66340(16) 0.56753(9) 0.32987(6) 0.0194(2) Uani 1 1 d
C12 C 0.71513(16) 0.69912(9) 0.17767(6) 0.0161(2) Uani 1 1 d
C13 C 0.85516(17) 0.77789(8) 0.14615(6) 0.0180(2) Uani 1 1 d
C14 C 0.96634(18) 0.83445(9) 0.20627(6) 0.0199(2) Uani 1 1 d
C15 C 1.0747(3) 0.87793(12) 0.02431(8) 0.0372(3) Uani 1 1 d
C16 C 1.0850(2) 0.76500(10) 0.04387(7) 0.0277(3) Uani 1 1 d
C17 C 0.98737(18) 0.71979(9) 0.09642(6) 0.0196(2) Uani 1 1 d
C18 C 1.00035(18) 0.60398(9) 0.11170(6) 0.0194(2) Uani 1 1 d
C19 C 0.61481(16) 0.46576(9) 0.22169(6) 0.0191(2) Uani 1 1 d
C20 C 0.54658(19) 0.39453(10) 0.10952(7) 0.0253(3) Uani 1 1 d
H1 H 1.015(3) 0.9210(14) 0.3250(9) 0.034(4) Uiso 1 1 d
H1A H 0.769(2) 0.8308(12) 0.2850(7) 0.020(4) Uiso 1 1 d
H3A H 1.249(3) 0.5430(14) 0.2286(9) 0.029(4) Uiso 1 1 d
H3B H 1.231(2) 0.6611(13) 0.2029(8) 0.025(4) Uiso 1 1 d
H4A H 1.190(3) 0.6886(13) 0.3209(8) 0.028(4) Uiso 1 1 d
H4B H 1.101(2) 0.5759(13) 0.3357(8) 0.024(4) Uiso 1 1 d
H7 H 0.837(3) 0.7435(13) 0.4368(8) 0.031(4) Uiso 1 1 d
H8 H 0.608(3) 0.6706(15) 0.5149(10) 0.041(5) Uiso 1 1 d
H9 H 0.414(3) 0.5313(14) 0.4736(9) 0.035(4) Uiso 1 1 d
H10 H 0.452(3) 0.4664(14) 0.3603(9) 0.037(5) Uiso 1 1 d
H12A H 0.617(3) 0.7311(12) 0.2047(8) 0.024(4) Uiso 1 1 d
H12B H 0.657(2) 0.6602(12) 0.1376(8) 0.021(4) Uiso 1 1 d
H13 H 0.784(2) 0.8268(12) 0.1198(8) 0.023(4) Uiso 1 1 d
H14A H 0.946(2) 0.9133(11) 0.2010(7) 0.016(3) Uiso 1 1 d
H14B H 1.098(2) 0.8219(12) 0.2027(8) 0.021(4) Uiso 1 1 d
H15A H 1.040(3) 0.8906(16) -0.0229(11) 0.052(6) Uiso 1 1 d
H15B H 1.200(4) 0.912(2) 0.0254(13) 0.079(8) Uiso 1 1 d
H15C H 1.006(4) 0.9253(19) 0.0578(12) 0.063(6) Uiso 1 1 d
H16 H 1.174(3) 0.7203(13) 0.0159(8) 0.028(4) Uiso 1 1 d
H18A H 1.114(2) 0.5722(12) 0.0945(8) 0.021(4) Uiso 1 1 d
H18B H 0.897(2) 0.5654(12) 0.0876(8) 0.022(4) Uiso 1 1 d
H20A H 0.572(2) 0.4141(14) 0.0600(9) 0.032(4) Uiso 1 1 d
H20B H 0.418(3) 0.3994(14) 0.1171(8) 0.030(4) Uiso 1 1 d
H20C H 0.598(3) 0.3333(16) 0.1232(9) 0.040(5) Uiso 1 1 d

loop_
_atom_site_aniso_label
_atom_site_aniso_U_11
_atom_site_aniso_U_22
_atom_site_aniso_U_33
_atom_site_aniso_U_23
_atom_site_aniso_U_13
_atom_site_aniso_U_12
O1 0.0310(5) 0.0137(4) 0.0278(4) -0.0037(3) -0.0075(4) -0.0015(3)
O2 0.0228(4) 0.0164(4) 0.0227(4) -0.0010(3) -0.0020(3) -0.0040(3)
O3 0.0264(5) 0.0234(4) 0.0314(4) 0.0064(3) -0.0034(4) -0.0119(4)
N1 0.0171(4) 0.0143(4) 0.0196(4) 0.0039(3) 0.0000(3) -0.0038(4)
N2 0.0153(4) 0.0137(4) 0.0213(4) -0.0008(3) 0.0004(4) 0.0016(4)
C1 0.0195(5) 0.0119(5) 0.0212(5) -0.0018(4) -0.0019(4) 0.0007(4)
C2 0.0136(5) 0.0115(5) 0.0186(5) 0.0012(4) -0.0003(4) -0.0011(4)
C3 0.0144(5) 0.0169(5) 0.0305(6) -0.0014(4) -0.0010(4) 0.0011(4)
C4 0.0152(5) 0.0154(5) 0.0286(5) -0.0018(4) -0.0048(4) 0.0015(4)
C5 0.0155(5) 0.0133(5) 0.0178(5) -0.0006(4) -0.0025(4) 0.0014(4)
C6 0.0173(5) 0.0184(5) 0.0195(5) 0.0035(4) -0.0018(4) 0.0040(4)
C7 0.0259(6) 0.0257(6) 0.0210(5) -0.0005(4) -0.0040(5) 0.0067(5)
C8 0.0301(7) 0.0425(8) 0.0190(5) 0.0029(5) 0.0011(5) 0.0115(6)
C9 0.0253(6) 0.0479(8) 0.0238(6) 0.0134(5) 0.0052(5) 0.0039(6)
C10 0.0226(6) 0.0328(7) 0.0255(6) 0.0093(5) -0.0001(5) -0.0028(5)
C11 0.0170(5) 0.0212(5) 0.0200(5) 0.0044(4) -0.0020(4) 0.0016(4)
C12 0.0159(5) 0.0151(5) 0.0172(4) 0.0010(4) -0.0007(4) 0.0012(4)
C13 0.0220(5) 0.0119(5) 0.0201(5) 0.0023(4) 0.0006(4) 0.0010(4)
C14 0.0241(6) 0.0117(5) 0.0238(5) -0.0008(4) 0.0013(4) -0.0026(4)
C15 0.0511(9) 0.0283(7) 0.0321(7) 0.0076(5) 0.0110(7) -0.0112(7)
C16 0.0329(7) 0.0251(6) 0.0250(6) -0.0011(5) 0.0076(5) -0.0052(5)
C17 0.0227(5) 0.0159(5) 0.0202(5) -0.0008(4) 0.0010(4) -0.0014(4)
C18 0.0210(5) 0.0158(5) 0.0213(5) -0.0014(4) 0.0037(4) 0.0010(5)
C19 0.0156(5) 0.0159(5) 0.0258(5) 0.0031(4) -0.0040(4) -0.0003(4)
C20 0.0273(6) 0.0202(6) 0.0284(6) -0.0043(5) -0.0041(5) -0.0061(5)

loop_
_atom_type_symbol
_atom_type_description
_atom_type_scat_dispersion_real
_atom_type_scat_dispersion_imag
_atom_type_scat_source
C C 0.0033 0.0016 'International Tables Vol C Tables 4.2.6.8 and 6.1.1.4'
H H 0.0000 0.0000 'International Tables Vol C Tables 4.2.6.8 and 6.1.1.4'
N N 0.0061 0.0033 'International Tables Vol C Tables 4.2.6.8 and 6.1.1.4'
O O 0.0106 0.0060 'International Tables Vol C Tables 4.2.6.8 and 6.1.1.4'

loop_
_geom_angle_atom_site_label_1
_geom_angle_atom_site_label_2
_geom_angle_atom_site_label_3
_geom_angle
C19 O2 C20 114.37(9)
C19 N1 C11 123.10(10)
C19 N1 C2 125.83(9)
C11 N1 C2 110.60(9)
C2 N2 C18 114.19(9)
C2 N2 C3 109.58(8)
C18 N2 C3 112.14(9)
O1 C1 C14 111.56(10)
O1 C1 C5 107.99(9)
C14 C1 C5 112.80(9)
N2 C2 N1 111.67(9)
N2 C2 C12 112.33(9)
N1 C2 C12 111.16(8)
N2 C2 C5 107.11(8)
N1 C2 C5 102.79(8)
C12 C2 C5 111.31(8)
N2 C3 C4 106.25(9)
C3 C4 C5 105.13(9)
C6 C5 C1 112.11(9)
C6 C5 C4 112.40(9)
C1 C5 C4 113.76(9)
C6 C5 C2 103.79(9)
C1 C5 C2 110.21(8)
C4 C5 C2 103.75(8)
C7 C6 C11 120.02(11)
C7 C6 C5 129.59(11)
C11 C6 C5 110.39(9)
C6 C7 C8 119.17(13)
C9 C8 C7 120.09(12)
C8 C9 C10 121.75(12)
C11 C10 C9 117.45(13)
C10 C11 C6 121.51(11)
C10 C11 N1 128.68(11)
C6 C11 N1 109.75(10)
C2 C12 C13 107.47(9)
C17 C13 C12 108.07(9)
C17 C13 C14 111.37(10)
C12 C13 C14 110.80(9)
C1 C14 C13 112.60(9)
C17 C16 C15 125.20(13)
C16 C17 C13 123.92(10)
C16 C17 C18 122.29(11)
C13 C17 C18 113.79(9)
N2 C18 C17 113.21(9)
O3 C19 O2 123.60(11)
O3 C19 N1 124.66(11)
O2 C19 N1 111.73(10)

loop_
_geom_bond_atom_site_label_1
_geom_bond_atom_site_label_2
_geom_bond_distance
O1 C1 1.4294(14)
O2 C19 1.3475(14)
O2 C20 1.4452(14)
O3 C19 1.2107(15)
N1 C19 1.3627(15)
N1 C11 1.4141(15)
N1 C2 1.5003(14)
N2 C2 1.4772(14)
N2 C18 1.4780(14)
N2 C3 1.4852(14)
C1 C14 1.5283(16)
C1 C5 1.5468(15)
C2 C12 1.5248(15)
C2 C5 1.5701(14)
C3 C4 1.5243(16)
C4 C5 1.5476(16)
C5 C6 1.5094(15)
C6 C7 1.3870(16)
C6 C11 1.3940(17)
C7 C8 1.3986(19)
C8 C9 1.381(2)
C9 C10 1.396(2)
C10 C11 1.3939(17)
C12 C13 1.5364(15)
C13 C17 1.5190(16)
C13 C14 1.5571(16)
C15 C16 1.500(2)
C16 C17 1.3380(17)
C17 C18 1.5202(16)

loop_
_geom_torsion_atom_site_label_1
_geom_torsion_atom_site_label_2
_geom_torsion_atom_site_label_3
_geom_torsion_atom_site_label_4
_geom_torsion
C18 N2 C2 N1 119.82(10)
C3 N2 C2 N1 -113.43(10)
C18 N2 C2 C12 -5.85(13)
C3 N2 C2 C12 120.90(10)
C18 N2 C2 C5 -128.37(9)
C3 N2 C2 C5 -1.62(11)
C19 N1 C2 N2 -57.83(13)
C11 N1 C2 N2 129.78(10)
C19 N1 C2 C12 68.48(13)
C11 N1 C2 C12 -103.90(10)
C19 N1 C2 C5 -172.34(10)
C11 N1 C2 C5 15.27(11)
C2 N2 C3 C4 18.81(12)
C18 N2 C3 C4 146.71(9)
N2 C3 C4 C5 -28.43(12)
O1 C1 C5 C6 78.13(11)
C14 C1 C5 C6 -158.11(10)
O1 C1 C5 C4 -50.78(12)
C14 C1 C5 C4 72.98(12)
O1 C1 C5 C2 -166.80(9)
C14 C1 C5 C2 -43.04(13)
C3 C4 C5 C6 138.20(10)
C3 C4 C5 C1 -93.04(11)
C3 C4 C5 C2 26.72(11)
N2 C2 C5 C6 -133.38(9)
N1 C2 C5 C6 -15.60(10)
C12 C2 C5 C6 103.47(10)
N2 C2 C5 C1 106.40(10)
N1 C2 C5 C1 -135.82(9)
C12 C2 C5 C1 -16.75(12)
N2 C2 C5 C4 -15.74(10)
N1 C2 C5 C4 102.04(9)
C12 C2 C5 C4 -138.89(9)
C1 C5 C6 C7 -49.57(16)
C4 C5 C6 C7 80.05(15)
C2 C5 C6 C7 -168.49(12)
C1 C5 C6 C11 130.59(10)
C4 C5 C6 C11 -99.79(11)
C2 C5 C6 C11 11.66(11)
C11 C6 C7 C8 -1.16(18)
C5 C6 C7 C8 179.01(11)
C6 C7 C8 C9 0.77(19)
C7 C8 C9 C10 0.6(2)
C8 C9 C10 C11 -1.6(2)
C9 C10 C11 C6 1.15(19)
C9 C10 C11 N1 -175.88(12)
C7 C6 C11 C10 0.19(18)
C5 C6 C11 C10 -179.95(11)
C7 C6 C11 N1 177.73(11)
C5 C6 C11 N1 -2.42(13)
C19 N1 C11 C10 -3.99(18)
C2 N1 C11 C10 168.64(12)
C19 N1 C11 C6 178.70(10)
C2 N1 C11 C6 -8.67(12)
N2 C2 C12 C13 -52.93(11)
N1 C2 C12 C13 -178.88(8)
C5 C2 C12 C13 67.18(11)
C2 C12 C13 C17 66.95(11)
C2 C12 C13 C14 -55.32(11)
O1 C1 C14 C13 176.44(9)
C5 C1 C14 C13 54.68(13)
C17 C13 C14 C1 -123.96(10)
C12 C13 C14 C1 -3.64(13)
C15 C16 C17 C13 -2.2(2)
C15 C16 C17 C18 178.03(13)
C12 C13 C17 C16 157.97(12)
C14 C13 C17 C16 -80.11(14)
C12 C13 C17 C18 -22.22(13)
C14 C13 C17 C18 99.70(11)
C2 N2 C18 C17 51.76(14)
C3 N2 C18 C17 -73.65(13)
C16 C17 C18 N2 143.98(12)
C13 C17 C18 N2 -35.84(14)
C20 O2 C19 O3 -0.57(17)
C20 O2 C19 N1 -179.51(10)
C11 N1 C19 O3 -14.67(18)
C2 N1 C19 O3 173.84(11)
C11 N1 C19 O2 164.25(10)
C2 N1 C19 O2 -7.23(15)
